data_7211403
loop_
_publ_author_name
'Robinson, Sean W.'
'Haynes, Delia A.'
'Rawson, Jeremy M.'

_publ_section_title
;
 Co-crystal formation with 1,2,3,5-dithiadiazolyl radicals
;
_journal_issue 47
_journal_name_full CrystEngComm
_journal_page_first 10205
_journal_paper_doi 10.1039/c3ce41519h
_journal_volume 15
_journal_year 2013
_chemical_formula_moiety 'C6 F4 N3 S2, C7 H5 N2 S2 '
_chemical_formula_sum 'C13 H5 F4 N5 S4'
_chemical_formula_weight 435.46
_chemical_name_common
;
4-phenyl-1,2,3,5-dithiadiazolyl-
4-(4'-perfluoropyridyl)-1,2,3,5-dithiadiazolyl co-crystal
;
_chemical_name_systematic
; 
 ? 
;
_space_group_IT_number 61
_symmetry_cell_setting orthorhombic
_symmetry_space_group_name_Hall '-P 2bc 2ac'
_symmetry_space_group_name_H-M 'P c a b'
_atom_sites_solution_hydrogens geom
_atom_sites_solution_primary direct
_atom_sites_solution_secondary difmap
_audit_creation_method SHELXL-97
_cell_angle_alpha 90.00
_cell_angle_beta 90.00
_cell_angle_gamma 90.00
_cell_formula_units_Z 16
_cell_length_a 10.8996(4)
_cell_length_b 19.1551(6)
_cell_length_c 29.1067(10)
_cell_measurement_reflns_used 9962
_cell_measurement_temperature 173(2)
_cell_measurement_theta_max 67.935
_cell_measurement_theta_min 3.037
_cell_volume 6077.0(4)
_computing_cell_refinement 'APEX2 (Bruker, 2009)'
_computing_data_collection 'APEX2 (Bruker, 2009)'
_computing_data_reduction 'APEX2 (Bruker, 2009)'
_computing_structure_refinement 'SHELXL (Sheldrick, 2008)'
_computing_structure_solution 'SHELXS (Sheldrick, 2008)'
_diffrn_ambient_temperature 173(2)
_diffrn_detector_area_resol_mean 8.366
_diffrn_measured_fraction_theta_full 0.995
_diffrn_measured_fraction_theta_max 0.995
_diffrn_measurement_device_type 'Bruker APEX-II CCD'
_diffrn_measurement_method 'phi and omega scans'
_diffrn_radiation_monochromator 'HELIOS multilayer mirrors'
_diffrn_radiation_source 'microfocus rotating anode'
_diffrn_radiation_type CuK\a
_diffrn_radiation_wavelength 1.54178
_diffrn_reflns_av_R_equivalents 0.0179
_diffrn_reflns_av_sigmaI/netI 0.0124
_diffrn_reflns_limit_h_max 12
_diffrn_reflns_limit_h_min -13
_diffrn_reflns_limit_k_max 22
_diffrn_reflns_limit_k_min -19
_diffrn_reflns_limit_l_max 31
_diffrn_reflns_limit_l_min -35
_diffrn_reflns_number 32208
_diffrn_reflns_theta_full 68.25
_diffrn_reflns_theta_max 68.25
_diffrn_reflns_theta_min 3.04
_exptl_absorpt_coefficient_mu 6.295
_exptl_absorpt_correction_T_max 0.7531
_exptl_absorpt_correction_T_min 0.6887
_exptl_absorpt_correction_type multi-scan
_exptl_absorpt_process_details SADABS
_exptl_crystal_colour blue-purple
_exptl_crystal_density_diffrn 1.904
_exptl_crystal_density_method 'not measured'
_exptl_crystal_description block
_exptl_crystal_F_000 3488
_exptl_crystal_size_max 0.09
_exptl_crystal_size_mid 0.06
_exptl_crystal_size_min 0.06
_refine_diff_density_max 0.362
_refine_diff_density_min -0.241
_refine_diff_density_rms 0.053
_refine_ls_extinction_method none
_refine_ls_goodness_of_fit_ref 1.096
_refine_ls_hydrogen_treatment constr
_refine_ls_matrix_type full
_refine_ls_number_parameters 469
_refine_ls_number_reflns 5530
_refine_ls_number_restraints 0
_refine_ls_restrained_S_all 1.096
_refine_ls_R_factor_all 0.0243
_refine_ls_R_factor_gt 0.0237
_refine_ls_shift/su_max 0.002
_refine_ls_shift/su_mean 0.000
_refine_ls_structure_factor_coef Fsqd
_refine_ls_weighting_details 'calc w=1/[\s^2^(Fo^2^)+(0.0328P)^2^+4.0049P] where P=(Fo^2^+2Fc^2^)/3'
_refine_ls_weighting_scheme calc
_refine_ls_wR_factor_gt 0.0658
_refine_ls_wR_factor_ref 0.0662
_reflns_number_gt 5378
_reflns_number_total 5530
_reflns_threshold_expression >2sigma(I)
_cod_data_source_file c3ce41519h.txt
_cod_data_source_block 5
_cod_original_sg_symbol_H-M Pcab
_cod_database_code 7211403

loop_
_symmetry_equiv_pos_as_xyz
'x, y, z'
'-x, -y+1/2, z+1/2'
'x+1/2, -y, -z+1/2'
'-x+1/2, y+1/2, -z'
'-x, -y, -z'
'x, y-1/2, -z-1/2'
'-x-1/2, y, z-1/2'
'x-1/2, -y-1/2, z'

loop_
_atom_site_label
_atom_site_type_symbol
_atom_site_fract_x
_atom_site_fract_y
_atom_site_fract_z
_atom_site_U_iso_or_equiv
_atom_site_adp_type
_atom_site_occupancy
_atom_site_symmetry_multiplicity
_atom_site_calc_flag
_atom_site_refinement_flags
C10 C 0.17876(14) 0.31278(8) 0.21846(5) 0.0159(3) Uani 1 1 d .
S11 S 0.27485(4) 0.196331(18) 0.229657(14) 0.01926(9) Uani 1 1 d .
N11 N 0.28562(12) 0.28134(6) 0.22635(4) 0.0184(3) Uani 1 1 d .
C11 C 0.17711(14) 0.39013(8) 0.21514(5) 0.0158(3) Uani 1 1 d .
S12 S 0.08423(4) 0.194675(18) 0.218821(13) 0.01862(9) Uani 1 1 d .
F12 F 0.35814(8) 0.40457(4) 0.26019(3) 0.02132(19) Uani 1 1 d .
N12 N 0.07182(12) 0.27934(6) 0.21387(4) 0.0184(3) Uani 1 1 d .
C12 C 0.26468(14) 0.43184(8) 0.23696(5) 0.0168(3) Uani 1 1 d .
F13 F 0.33827(9) 0.54228(4) 0.25688(3) 0.0238(2) Uani 1 1 d .
C13 C 0.25524(14) 0.50334(8) 0.23492(5) 0.0184(3) Uani 1 1 d .
N14 N 0.16985(12) 0.53739(7) 0.21202(5) 0.0195(3) Uani 1 1 d .
F15 F 0.00323(8) 0.53297(5) 0.16661(3) 0.0242(2) Uani 1 1 d .
C15 C 0.08884(14) 0.49872(8) 0.19047(5) 0.0186(3) Uani 1 1 d .
F16 F -0.00120(8) 0.39413(5) 0.16733(3) 0.0227(2) Uani 1 1 d .
C16 C 0.08699(13) 0.42657(8) 0.19084(5) 0.0169(3) Uani 1 1 d .
C20 C 0.12814(14) 0.31165(8) 0.33222(5) 0.0169(3) Uani 1 1 d .
S21 S 0.22097(4) 0.192441(18) 0.333067(13) 0.01971(9) Uani 1 1 d .
N21 N 0.23249(12) 0.27692(7) 0.33954(4) 0.0188(3) Uani 1 1 d .
C21 C 0.12835(14) 0.38861(8) 0.33650(5) 0.0166(3) Uani 1 1 d .
S22 S 0.03323(4) 0.194885(18) 0.318613(13) 0.01921(9) Uani 1 1 d .
N22 N 0.02258(12) 0.27950(7) 0.32142(4) 0.0186(3) Uani 1 1 d .
C22 C 0.23358(14) 0.42339(8) 0.35140(5) 0.0181(3) Uani 1 1 d .
H22 H 0.3053 0.3976 0.3588 0.022 Uiso 1 1 calc R
C23 C 0.23383(14) 0.49545(8) 0.35550(5) 0.0192(3) Uani 1 1 d .
H23 H 0.3055 0.5189 0.3658 0.023 Uiso 1 1 calc R
C24 C 0.12935(15) 0.53340(8) 0.34455(5) 0.0203(3) Uani 1 1 d .
H24 H 0.1294 0.5828 0.3474 0.024 Uiso 1 1 calc R
C25 C 0.02516(15) 0.49924(8) 0.32941(5) 0.0220(3) Uani 1 1 d .
H25 H -0.0460 0.5254 0.3217 0.026 Uiso 1 1 calc R
C26 C 0.02372(14) 0.42704(8) 0.32542(5) 0.0196(3) Uani 1 1 d .
H26 H -0.0483 0.4039 0.3152 0.023 Uiso 1 1 calc R
C30 C 0.24633(14) 0.43327(8) 0.46689(5) 0.0168(3) Uani 1 1 d .
S31 S 0.15294(4) 0.551495(19) 0.469516(14) 0.02003(9) Uani 1 1 d .
N31 N 0.13909(12) 0.46651(7) 0.46657(5) 0.0190(3) Uani 1 1 d .
C31 C 0.24535(13) 0.35576(8) 0.46448(5) 0.0162(3) Uani 1 1 d .
S32 S 0.34571(4) 0.549915(19) 0.471026(14) 0.02034(9) Uani 1 1 d .
F32 F 0.05519(8) 0.34391(4) 0.50437(3) 0.02061(19) Uani 1 1 d .
N32 N 0.35550(12) 0.46465(7) 0.46891(5) 0.0192(3) Uani 1 1 d .
C32 C 0.15169(14) 0.31522(8) 0.48328(5) 0.0167(3) Uani 1 1 d .
F33 F 0.06941(8) 0.20571(4) 0.50056(3) 0.0224(2) Uani 1 1 d .
C33 C 0.15892(14) 0.24354(8) 0.48132(5) 0.0179(3) Uani 1 1 d .
N34 N 0.24856(12) 0.20840(7) 0.46185(5) 0.0185(3) Uani 1 1 d .
F35 F 0.42750(8) 0.21156(4) 0.42311(3) 0.0221(2) Uani 1 1 d .
C35 C 0.33634(14) 0.24622(8) 0.44356(5) 0.0177(3) Uani 1 1 d .
F36 F 0.43415(8) 0.34955(4) 0.42335(3) 0.02035(19) Uani 1 1 d .
C36 C 0.33979(14) 0.31803(8) 0.44385(5) 0.0165(3) Uani 1 1 d .
C40 C 0.24708(14) 0.43770(8) 0.58238(5) 0.0192(3) Uani 1 1 d .
S41 S 0.14839(4) 0.554281(19) 0.572440(14) 0.02262(10) Uani 1 1 d .
N41 N 0.13868(13) 0.46984(7) 0.57920(5) 0.0216(3) Uani 1 1 d .
C41 C 0.24819(14) 0.36093(8) 0.58922(5) 0.0180(3) Uani 1 1 d .
S42 S 0.33983(4) 0.555876(19) 0.573190(14) 0.02275(10) Uani 1 1 d .
N42 N 0.35436(13) 0.47163(7) 0.58023(5) 0.0222(3) Uani 1 1 d .
C42 C 0.14813(15) 0.32773(8) 0.60970(5) 0.0210(3) Uani 1 1 d .
H42 H 0.0797 0.3545 0.6197 0.025 Uiso 1 1 calc R
C43 C 0.14823(15) 0.25604(8) 0.61551(5) 0.0225(3) Uani 1 1 d .
H43 H 0.0808 0.2338 0.6301 0.027 Uiso 1 1 calc R
C44 C 0.24664(15) 0.21652(8) 0.59999(6) 0.0231(3) Uani 1 1 d .
H44 H 0.2458 0.1672 0.6034 0.028 Uiso 1 1 calc R
C45 C 0.34638(15) 0.24927(9) 0.57947(6) 0.0235(3) Uani 1 1 d .
H45 H 0.4134 0.2222 0.5686 0.028 Uiso 1 1 calc R
C46 C 0.34851(15) 0.32131(8) 0.57474(5) 0.0212(3) Uani 1 1 d .
H46 H 0.4181 0.3436 0.5617 0.025 Uiso 1 1 calc R

loop_
_atom_site_aniso_label
_atom_site_aniso_U_11
_atom_site_aniso_U_22
_atom_site_aniso_U_33
_atom_site_aniso_U_23
_atom_site_aniso_U_13
_atom_site_aniso_U_12
C10 0.0192(8) 0.0132(7) 0.0153(7) -0.0001(5) 0.0025(6) 0.0003(6)
S11 0.01943(19) 0.01100(18) 0.0273(2) 0.00051(14) 0.00379(15) 0.00172(13)
N11 0.0189(7) 0.0112(6) 0.0252(7) 0.0010(5) 0.0035(5) -0.0004(5)
C11 0.0175(7) 0.0127(7) 0.0171(7) 0.0004(5) 0.0062(6) 0.0005(6)
S12 0.0215(2) 0.01160(18) 0.02276(19) -0.00067(13) -0.00148(14) -0.00174(13)
F12 0.0213(4) 0.0174(4) 0.0253(5) 0.0002(4) -0.0040(4) 0.0019(3)
N12 0.0214(7) 0.0121(6) 0.0217(6) 0.0011(5) -0.0015(5) -0.0003(5)
C12 0.0168(7) 0.0164(7) 0.0172(7) 0.0007(6) 0.0025(6) 0.0017(6)
F13 0.0255(5) 0.0161(4) 0.0298(5) -0.0027(4) -0.0017(4) -0.0040(4)
C13 0.0186(8) 0.0156(7) 0.0210(8) -0.0019(6) 0.0036(6) -0.0021(6)
N14 0.0199(7) 0.0139(6) 0.0247(7) 0.0004(5) 0.0056(5) 0.0007(5)
F15 0.0208(5) 0.0190(4) 0.0328(5) 0.0050(4) -0.0010(4) 0.0059(4)
C15 0.0174(7) 0.0172(7) 0.0214(7) 0.0037(6) 0.0038(6) 0.0040(6)
F16 0.0202(5) 0.0185(4) 0.0293(5) 0.0008(4) -0.0045(4) -0.0010(4)
C16 0.0154(7) 0.0164(7) 0.0189(7) -0.0003(6) 0.0026(6) -0.0004(6)
C20 0.0190(8) 0.0173(7) 0.0143(7) 0.0003(5) 0.0014(6) -0.0014(6)
S21 0.0223(2) 0.01324(18) 0.02359(19) 0.00117(14) -0.00352(15) 0.00105(14)
N21 0.0213(7) 0.0135(6) 0.0215(7) -0.0009(5) -0.0026(5) 0.0008(5)
C21 0.0206(8) 0.0153(7) 0.0138(7) 0.0006(5) 0.0030(6) 0.0002(6)
S22 0.0191(2) 0.01381(18) 0.0247(2) 0.00108(13) 0.00277(15) -0.00278(13)
N22 0.0189(7) 0.0152(6) 0.0217(6) -0.0002(5) 0.0031(5) -0.0006(5)
C22 0.0179(7) 0.0187(7) 0.0176(7) 0.0008(6) 0.0010(6) 0.0014(6)
C23 0.0207(8) 0.0187(8) 0.0184(7) -0.0011(6) 0.0004(6) -0.0034(6)
C24 0.0288(9) 0.0138(7) 0.0184(7) 0.0001(6) 0.0014(6) 0.0007(6)
C25 0.0236(8) 0.0198(8) 0.0225(8) 0.0005(6) -0.0006(6) 0.0057(6)
C26 0.0188(8) 0.0200(8) 0.0198(7) -0.0005(6) -0.0001(6) -0.0011(6)
C30 0.0191(8) 0.0146(7) 0.0169(7) 0.0000(6) 0.0008(6) -0.0001(6)
S31 0.0205(2) 0.01274(18) 0.0268(2) 0.00056(14) 0.00032(15) 0.00208(14)
N31 0.0201(7) 0.0129(6) 0.0241(7) 0.0002(5) 0.0000(5) -0.0003(5)
C31 0.0166(7) 0.0155(7) 0.0165(7) -0.0008(6) -0.0032(5) 0.0001(6)
S32 0.0207(2) 0.01220(18) 0.0281(2) -0.00035(14) 0.00351(15) -0.00141(14)
F32 0.0181(4) 0.0178(4) 0.0260(5) -0.0009(4) 0.0051(4) 0.0014(3)
N32 0.0191(7) 0.0126(6) 0.0259(7) -0.0013(5) 0.0020(5) 0.0005(5)
C32 0.0158(7) 0.0165(7) 0.0179(7) -0.0011(6) -0.0015(6) 0.0009(6)
F33 0.0200(5) 0.0164(4) 0.0308(5) 0.0024(4) 0.0029(4) -0.0046(3)
C33 0.0172(7) 0.0171(7) 0.0196(7) 0.0015(6) -0.0019(6) -0.0032(6)
N34 0.0188(7) 0.0144(6) 0.0224(7) -0.0005(5) -0.0033(5) -0.0001(5)
F35 0.0202(5) 0.0170(4) 0.0290(5) -0.0037(4) 0.0031(4) 0.0039(4)
C35 0.0162(7) 0.0183(7) 0.0185(7) -0.0023(6) -0.0020(6) 0.0031(6)
F36 0.0172(4) 0.0173(4) 0.0265(5) 0.0004(4) 0.0049(4) -0.0016(3)
C36 0.0152(7) 0.0174(7) 0.0170(7) 0.0001(6) -0.0014(6) -0.0016(6)
C40 0.0226(8) 0.0180(8) 0.0170(7) -0.0015(6) 0.0005(6) -0.0013(6)
S41 0.0259(2) 0.01357(18) 0.0284(2) -0.00119(14) 0.00650(16) 0.00092(14)
N41 0.0237(7) 0.0145(6) 0.0265(7) 0.0001(5) 0.0058(6) -0.0004(5)
C41 0.0210(8) 0.0166(7) 0.0166(7) -0.0016(6) -0.0032(6) -0.0012(6)
S42 0.0261(2) 0.01545(19) 0.0267(2) -0.00050(14) -0.00378(15) -0.00501(14)
N42 0.0243(7) 0.0158(6) 0.0265(7) 0.0016(5) -0.0039(6) -0.0025(5)
C42 0.0219(8) 0.0195(8) 0.0216(8) -0.0014(6) 0.0017(6) 0.0012(6)
C43 0.0248(8) 0.0208(8) 0.0219(8) 0.0030(6) -0.0017(6) -0.0044(6)
C44 0.0296(9) 0.0149(7) 0.0247(8) 0.0002(6) -0.0082(7) 0.0009(6)
C45 0.0227(8) 0.0218(8) 0.0260(8) -0.0026(7) -0.0048(6) 0.0055(6)
C46 0.0196(8) 0.0218(8) 0.0222(8) -0.0011(6) -0.0015(6) -0.0009(6)

loop_
_atom_type_symbol
_atom_type_description
_atom_type_scat_dispersion_real
_atom_type_scat_dispersion_imag
_atom_type_scat_source
C C 0.0181 0.0091 'International Tables Vol C Tables 4.2.6.8 and 6.1.1.4'
H H 0.0000 0.0000 'International Tables Vol C Tables 4.2.6.8 and 6.1.1.4'
N N 0.0311 0.0180 'International Tables Vol C Tables 4.2.6.8 and 6.1.1.4'
F F 0.0727 0.0534 'International Tables Vol C Tables 4.2.6.8 and 6.1.1.4'
S S 0.3331 0.5567 'International Tables Vol C Tables 4.2.6.8 and 6.1.1.4'

loop_
_geom_angle_atom_site_label_1
_geom_angle_atom_site_label_2
_geom_angle_atom_site_label_3
_geom_angle
N11 C10 N12 124.30(13)
N11 C10 C11 118.24(13)
N12 C10 C11 117.45(13)
N11 S11 S12 94.43(5)
C10 N11 S11 113.44(11)
C16 C11 C12 115.12(13)
C16 C11 C10 122.68(14)
C12 C11 C10 122.19(14)
N12 S12 S11 94.59(5)
C10 N12 S12 113.24(11)
F12 C12 C13 118.08(14)
F12 C12 C11 121.99(13)
C13 C12 C11 119.93(14)
N14 C13 F13 116.37(13)
N14 C13 C12 124.60(14)
F13 C13 C12 119.02(14)
C15 N14 C13 115.96(13)
N14 C15 F15 116.20(13)
N14 C15 C16 124.78(14)
F15 C15 C16 119.01(14)
F16 C16 C15 118.19(13)
F16 C16 C11 122.25(13)
C15 C16 C11 119.55(14)
N21 C20 N22 122.63(13)
N21 C20 C21 118.80(14)
N22 C20 C21 118.57(14)
N21 S21 S22 94.37(5)
C20 N21 S21 114.18(11)
C26 C21 C22 119.46(14)
C26 C21 C20 120.33(14)
C22 C21 C20 120.21(14)
N22 S22 S21 94.71(5)
C20 N22 S22 114.05(11)
C23 C22 C21 120.27(14)
C22 C23 C24 120.02(14)
C25 C24 C23 119.94(14)
C24 C25 C26 120.50(15)
C25 C26 C21 119.81(14)
N31 C30 N32 124.61(14)
N31 C30 C31 118.11(13)
N32 C30 C31 117.28(13)
N31 S31 S32 94.53(5)
C30 N31 S31 113.22(11)
C36 C31 C32 114.90(14)
C36 C31 C30 122.21(13)
C32 C31 C30 122.88(13)
N32 S32 S31 94.51(5)
C30 N32 S32 113.12(11)
F32 C32 C33 118.32(13)
F32 C32 C31 121.85(13)
C33 C32 C31 119.82(14)
N34 C33 F33 116.43(13)
N34 C33 C32 124.82(14)
F33 C33 C32 118.75(14)
C35 N34 C33 115.72(13)
N34 C35 F35 116.67(13)
N34 C35 C36 124.68(14)
F35 C35 C36 118.65(14)
F36 C36 C35 118.09(13)
F36 C36 C31 121.85(13)
C35 C36 C31 120.05(14)
N41 C40 N42 123.05(14)
N41 C40 C41 118.25(14)
N42 C40 C41 118.69(14)
N41 S41 S42 94.47(5)
C40 N41 S41 114.06(11)
C46 C41 C42 119.55(14)
C46 C41 C40 120.30(14)
C42 C41 C40 120.15(14)
N42 S42 S41 94.80(5)
C40 N42 S42 113.61(11)
C43 C42 C41 120.24(15)
C42 C43 C44 120.13(15)
C43 C44 C45 119.87(15)
C46 C45 C44 120.32(15)
C45 C46 C41 119.85(15)

loop_
_geom_bond_atom_site_label_1
_geom_bond_atom_site_label_2
_geom_bond_distance
C10 N11 1.331(2)
C10 N12 1.337(2)
C10 C11 1.485(2)
S11 N11 1.6355(13)
S11 S12 2.1017(6)
C11 C16 1.397(2)
C11 C12 1.397(2)
S12 N12 1.6338(12)
F12 C12 1.3297(18)
C12 C13 1.375(2)
F13 C13 1.3357(18)
C13 N14 1.318(2)
N14 C15 1.312(2)
F15 C15 1.3354(18)
C15 C16 1.382(2)
F16 C16 1.3336(17)
C20 N21 1.335(2)
C20 N22 1.342(2)
C20 C21 1.480(2)
S21 N21 1.6340(13)
S21 S22 2.0896(6)
C21 C26 1.395(2)
C21 C22 1.395(2)
S22 N22 1.6271(13)
C22 C23 1.385(2)
C23 C24 1.388(2)
C24 C25 1.383(2)
C25 C26 1.388(2)
C30 N31 1.331(2)
C30 N32 1.334(2)
C30 C31 1.487(2)
S31 N31 1.6372(13)
S31 S32 2.1018(6)
C31 C36 1.394(2)
C31 C32 1.394(2)
S32 N32 1.6380(13)
F32 C32 1.3361(17)
C32 C33 1.377(2)
F33 C33 1.3381(18)
C33 N34 1.315(2)
N34 C35 1.313(2)
F35 C35 1.3350(17)
C35 C36 1.376(2)
F36 C36 1.3336(17)
C40 N41 1.336(2)
C40 N42 1.339(2)
C40 C41 1.484(2)
S41 N41 1.6327(13)
S41 S42 2.0870(6)
C41 C46 1.396(2)
C41 C42 1.396(2)
S42 N42 1.6343(13)
C42 C43 1.384(2)
C43 C44 1.388(2)
C44 C45 1.390(2)
C45 C46 1.387(2)
